data_1549337
loop_
_publ_author_name
'B\"ohnke, Julian'
'Br\"uckner, Tobias'
'Hermann, Alexander'
'Gonz\'alez-Belman, Oscar F'
'Arrowsmith, Merle'
'Jim\'enez-Halla, J Oscar C'
'Braunschweig, Holger'

_publ_section_title
;
 Single and double activation of acetone by isolobal B[triple bond, length
 as m-dash]N and B[triple bond, length as m-dash]B triple bonds.
;
_journal_issue 24
_journal_name_full 'Chemical science'
_journal_page_first 5354
_journal_page_last 5359
_journal_paper_doi 10.1039/c8sc01249k
_journal_volume 9
_journal_year 2018
_chemical_formula_moiety 'C45 H51 B N2'
_chemical_formula_sum 'C45 H51 B N2'
_chemical_formula_weight 630.68
_chemical_properties_physical Air-sensitive,Moisture-sensitive
_space_group_crystal_system monoclinic
_space_group_IT_number 14
_space_group_name_Hall '-P 2ybc'
_space_group_name_H-M_alt 'P 1 21/c 1'
_symmetry_space_group_name_Hall '-P 2ybc'
_symmetry_space_group_name_H-M 'P 1 21/c 1'
_atom_sites_solution_hydrogens geom
_atom_sites_solution_primary iterative
_atom_sites_solution_secondary difmap
_audit_creation_method SHELXL-2014/7
_audit_update_record
;
2018-03-15 deposited with the CCDC.
2018-04-30 downloaded from the CCDC.
;
_cell_angle_alpha 90
_cell_angle_beta 100.95(4)
_cell_angle_gamma 90
_cell_formula_units_Z 4
_cell_length_a 12.303(5)
_cell_length_b 12.532(3)
_cell_length_c 24.192(17)
_cell_measurement_reflns_used 2462
_cell_measurement_temperature 100(2)
_cell_measurement_theta_max 26.55
_cell_measurement_theta_min 2.34
_cell_volume 3662(3)
_computing_cell_refinement 'Saint+ ver. V8.37A (Bruker AXS)'
_computing_data_collection 'APEX2 ver. 2014.9 (Bruker AXS)'
_computing_data_reduction 'Saint+ ver. V8.37A (Bruker AXS)'
_computing_molecular_graphics 'ShelXLe (Huebschle et all, 2011)'
_computing_publication_material 'SHELXL-2014/7 (Sheldrick, 2014)'
_computing_structure_refinement 'SHELXL-2014/7 (Sheldrick, 2014)'
_computing_structure_solution 'SHELXT (Sheldrick, 2014)'
_diffrn_ambient_temperature 100(2)
_diffrn_detector 'CMOS area detector (Photon 100)'
_diffrn_detector_area_resol_mean 10.24
_diffrn_measured_fraction_theta_full 0.999
_diffrn_measured_fraction_theta_max 0.999
_diffrn_measurement_device_type 'Bruker D8 Quest'
_diffrn_measurement_method '\f and \w scans'
_diffrn_radiation_monochromator 'multi-layer mirror'
_diffrn_radiation_type MoK\a
_diffrn_radiation_wavelength 0.71073
_diffrn_reflns_av_R_equivalents 0.1592
_diffrn_reflns_av_unetI/netI 0.1353
_diffrn_reflns_Laue_measured_fraction_full 0.999
_diffrn_reflns_Laue_measured_fraction_max 0.999
_diffrn_reflns_limit_h_max 15
_diffrn_reflns_limit_h_min -15
_diffrn_reflns_limit_k_max 15
_diffrn_reflns_limit_k_min -14
_diffrn_reflns_limit_l_max 30
_diffrn_reflns_limit_l_min -30
_diffrn_reflns_number 27542
_diffrn_reflns_point_group_measured_fraction_full 0.999
_diffrn_reflns_point_group_measured_fraction_max 0.999
_diffrn_reflns_theta_full 26.000
_diffrn_reflns_theta_max 26.371
_diffrn_reflns_theta_min 2.342
_diffrn_source 'microfocus sealed tube (Incoatec ImS)'
_exptl_absorpt_coefficient_mu 0.065
_exptl_absorpt_correction_T_max 0.7454
_exptl_absorpt_correction_T_min 0.5992
_exptl_absorpt_correction_type multi-scan
_exptl_absorpt_process_details 'SadAbs 2014/5 (Bruker AXS)'
_exptl_crystal_colour colourless
_exptl_crystal_density_diffrn 1.144
_exptl_crystal_description block
_exptl_crystal_F_000 1360
_exptl_crystal_size_max 0.29
_exptl_crystal_size_mid 0.24
_exptl_crystal_size_min 0.168
_refine_diff_density_max 0.239
_refine_diff_density_min -0.285
_refine_diff_density_rms 0.060
_refine_ls_extinction_method none
_refine_ls_goodness_of_fit_ref 0.994
_refine_ls_hydrogen_treatment constr
_refine_ls_matrix_type full
_refine_ls_number_parameters 440
_refine_ls_number_reflns 7476
_refine_ls_number_restraints 0
_refine_ls_restrained_S_all 0.994
_refine_ls_R_factor_all 0.1478
_refine_ls_R_factor_gt 0.0647
_refine_ls_shift/su_max 0.000
_refine_ls_shift/su_mean 0.000
_refine_ls_structure_factor_coef Fsqd
_refine_ls_weighting_details 'w=1/[\s^2^(Fo^2^)+(0.0550P)^2^] where P=(Fo^2^+2Fc^2^)/3'
_refine_ls_weighting_scheme calc
_refine_ls_wR_factor_gt 0.1169
_refine_ls_wR_factor_ref 0.1431
_reflns_Friedel_coverage 0.000
_reflns_number_gt 4169
_reflns_number_total 7476
_reflns_threshold_expression 'I > 2\s(I)'
_cod_data_source_file c8sc01249k2.cif
_cod_data_source_block test_a_CCDC4
_cod_depositor_comments 'Adding full bibliography for 1549333--1549337.cif.'
_cod_database_code 1549337
_shelx_shelxl_version_number 2014/7
_shelx_space_group_comment
;
The symmetry employed for this shelxl refinement is uniquely defined
by the following loop, which should always be used as a source of
symmetry information in preference to the above space-group names.
They are only intended as comments.
;
_shelx_estimated_absorpt_t_min 0.981
_shelx_estimated_absorpt_t_max 0.989

loop_
_space_group_symop_operation_xyz
'x, y, z'
'-x, y+1/2, -z+1/2'
'-x, -y, -z'
'x, -y-1/2, z-1/2'

loop_
_atom_site_label
_atom_site_type_symbol
_atom_site_fract_x
_atom_site_fract_y
_atom_site_fract_z
_atom_site_U_iso_or_equiv
_atom_site_adp_type
_atom_site_occupancy
_atom_site_site_symmetry_order
_atom_site_calc_flag
_atom_site_refinement_flags_posn
_atom_site_refinement_flags_adp
C1 C 0.29890(19) 0.31903(18) 0.29278(9) 0.0135(5) Uani 1 1 d . .
B1 B 0.3875(2) 0.2373(2) 0.21292(11) 0.0151(6) Uani 1 1 d . .
N1 N 0.35956(16) 0.28117(15) 0.25453(8) 0.0153(5) Uani 1 1 d . .
C2 C 0.23062(19) 0.40881(18) 0.28101(9) 0.0124(5) Uani 1 1 d . .
N2 N 0.42506(16) 0.18469(15) 0.16979(8) 0.0155(5) Uani 1 1 d . .
C3 C 0.17066(18) 0.44372(18) 0.32078(9) 0.0141(5) Uani 1 1 d . .
H3 H 0.1258 0.5056 0.3129 0.017 Uiso 1 1 calc R U
C4 C 0.17387(19) 0.39086(18) 0.37228(9) 0.0145(5) Uani 1 1 d . .
C6 C 0.30587(19) 0.26580(18) 0.34499(9) 0.0132(5) Uani 1 1 d . .
C5 C 0.24209(19) 0.30251(18) 0.38272(9) 0.0144(5) Uani 1 1 d . .
H5 H 0.2455 0.2653 0.4172 0.017 Uiso 1 1 calc R U
C7 C 0.38397(18) 0.17153(18) 0.35950(9) 0.0127(5) Uani 1 1 d . .
H7 H 0.3930 0.1400 0.3227 0.015 Uiso 1 1 calc R U
C9 C 0.5163(2) 0.26897(19) 0.43751(9) 0.0169(6) Uani 1 1 d . .
H9 H 0.4555 0.2865 0.4549 0.020 Uiso 1 1 calc R U
C8 C 0.49839(19) 0.20889(18) 0.38785(9) 0.0147(5) Uani 1 1 d . .
C10 C 0.6210(2) 0.30297(19) 0.46142(10) 0.0205(6) Uani 1 1 d . .
H10 H 0.6318 0.3428 0.4955 0.025 Uiso 1 1 calc R U
C11 C 0.7110(2) 0.2802(2) 0.43675(10) 0.0225(6) Uani 1 1 d . .
H11 H 0.7830 0.3039 0.4537 0.027 Uiso 1 1 calc R U
C12 C 0.6948(2) 0.2226(2) 0.38729(11) 0.0252(6) Uani 1 1 d . .
H12 H 0.7556 0.2075 0.3695 0.030 Uiso 1 1 calc R U
C13 C 0.5899(2) 0.1869(2) 0.36347(10) 0.0209(6) Uani 1 1 d . .
H13 H 0.5801 0.1463 0.3297 0.025 Uiso 1 1 calc R U
C14 C 0.33293(19) 0.08390(18) 0.39013(9) 0.0148(5) Uani 1 1 d . .
C15 C 0.2402(2) 0.0310(2) 0.36117(10) 0.0224(6) Uani 1 1 d . .
H15 H 0.2104 0.0514 0.3235 0.027 Uiso 1 1 calc R U
C16 C 0.1903(2) -0.0502(2) 0.38563(11) 0.0282(7) Uani 1 1 d . .
H16 H 0.1270 -0.0852 0.3649 0.034 Uiso 1 1 calc R U
C17 C 0.2327(2) -0.0808(2) 0.44052(11) 0.0271(6) Uani 1 1 d . .
H17 H 0.1986 -0.1366 0.4576 0.032 Uiso 1 1 calc R U
C19 C 0.3747(2) 0.05201(18) 0.44535(9) 0.0170(5) Uani 1 1 d . .
H19 H 0.4380 0.0866 0.4663 0.020 Uiso 1 1 calc R U
C18 C 0.3242(2) -0.0301(2) 0.46988(10) 0.0233(6) Uani 1 1 d . .
H18 H 0.3536 -0.0512 0.5075 0.028 Uiso 1 1 calc R U
C20 C 0.2263(2) 0.46849(18) 0.22514(9) 0.0149(5) Uani 1 1 d . .
H20 H 0.3047 0.4769 0.2202 0.018 Uiso 1 1 calc R U
C21 C 0.1797(2) 0.58089(18) 0.22723(9) 0.0142(5) Uani 1 1 d . .
C22 C 0.2481(2) 0.66379(19) 0.25090(10) 0.0190(6) Uani 1 1 d . .
H22 H 0.3247 0.6504 0.2639 0.023 Uiso 1 1 calc R U
C23 C 0.2069(2) 0.7654(2) 0.25583(10) 0.0249(6) Uani 1 1 d . .
H23 H 0.2547 0.8208 0.2726 0.030 Uiso 1 1 calc R U
C24 C 0.0961(2) 0.7858(2) 0.23627(10) 0.0257(6) Uani 1 1 d . .
H24 H 0.0673 0.8553 0.2396 0.031 Uiso 1 1 calc R U
C25 C 0.0275(2) 0.7052(2) 0.21190(10) 0.0256(6) Uani 1 1 d . .
H25 H -0.0486 0.7196 0.1979 0.031 Uiso 1 1 calc R U
C26 C 0.0685(2) 0.6035(2) 0.20770(10) 0.0211(6) Uani 1 1 d . .
H26 H 0.0200 0.5484 0.1912 0.025 Uiso 1 1 calc R U
C27 C 0.1659(2) 0.40858(19) 0.17347(9) 0.0163(5) Uani 1 1 d . .
C28 C 0.1651(2) 0.4519(2) 0.12021(10) 0.0253(6) Uani 1 1 d . .
H28 H 0.2056 0.5154 0.1169 0.030 Uiso 1 1 calc R U
C29 C 0.1061(2) 0.4038(2) 0.07198(11) 0.0337(7) Uani 1 1 d . .
H29 H 0.1056 0.4348 0.0361 0.040 Uiso 1 1 calc R U
C30 C 0.0485(2) 0.3115(2) 0.07620(11) 0.0343(8) Uani 1 1 d . .
H30 H 0.0081 0.2785 0.0433 0.041 Uiso 1 1 calc R U
C31 C 0.0495(2) 0.2668(2) 0.12831(12) 0.0333(7) Uani 1 1 d . .
H31 H 0.0098 0.2026 0.1312 0.040 Uiso 1 1 calc R U
C32 C 0.1081(2) 0.3148(2) 0.17663(11) 0.0234(6) Uani 1 1 d . .
H32 H 0.1084 0.2829 0.2123 0.028 Uiso 1 1 calc R U
C33 C 0.1061(2) 0.43433(19) 0.41488(9) 0.0179(6) Uani 1 1 d . .
C34 C 0.1023(3) 0.3545(2) 0.46242(12) 0.0415(8) Uani 1 1 d . .
H01N H 0.0730 0.2862 0.4463 0.062 Uiso 1 1 calc R U
H01O H 0.0543 0.3823 0.4871 0.062 Uiso 1 1 calc R U
H01P H 0.1772 0.3439 0.4843 0.062 Uiso 1 1 calc R U
C35 C 0.1598(2) 0.5372(2) 0.44016(12) 0.0372(8) Uani 1 1 d . .
H01T H 0.1656 0.5876 0.4099 0.056 Uiso 1 1 calc R U
H01U H 0.2340 0.5216 0.4616 0.056 Uiso 1 1 calc R U
H01V H 0.1146 0.5685 0.4652 0.056 Uiso 1 1 calc R U
C36 C -0.0130(2) 0.4560(2) 0.38696(11) 0.0271(7) Uani 1 1 d . .
H00D H -0.0145 0.5058 0.3556 0.041 Uiso 1 1 calc R U
H00E H -0.0527 0.4872 0.4145 0.041 Uiso 1 1 calc R U
H00J H -0.0487 0.3889 0.3727 0.041 Uiso 1 1 calc R U
C37 C 0.4034(2) 0.06787(19) 0.16251(10) 0.0187(6) Uani 1 1 d . .
C38 C 0.4991(2) 0.0161(2) 0.14084(10) 0.0230(6) Uani 1 1 d . .
H00A H 0.4790 -0.0586 0.1302 0.028 Uiso 1 1 calc R U
H00C H 0.5647 0.0144 0.1717 0.028 Uiso 1 1 calc R U
C39 C 0.5301(2) 0.0732(2) 0.09037(11) 0.0305(7) Uani 1 1 d . .
H01F H 0.4677 0.0691 0.0579 0.037 Uiso 1 1 calc R U
H01G H 0.5951 0.0379 0.0797 0.037 Uiso 1 1 calc R U
C40 C 0.5572(2) 0.1897(2) 0.10524(11) 0.0299(7) Uani 1 1 d . .
H01D H 0.6234 0.1929 0.1357 0.036 Uiso 1 1 calc R U
H01E H 0.5753 0.2265 0.0719 0.036 Uiso 1 1 calc R U
C41 C 0.4621(2) 0.2483(2) 0.12425(10) 0.0207(6) Uani 1 1 d . .
C42 C 0.2927(2) 0.0450(2) 0.12388(12) 0.0322(7) Uani 1 1 d . .
H01H H 0.2979 0.0623 0.0850 0.048 Uiso 1 1 calc R U
H01I H 0.2348 0.0887 0.1354 0.048 Uiso 1 1 calc R U
H01J H 0.2742 -0.0307 0.1264 0.048 Uiso 1 1 calc R U
C43 C 0.4004(3) 0.0191(2) 0.22005(11) 0.0385(8) Uani 1 1 d . .
H01K H 0.3348 0.0451 0.2335 0.058 Uiso 1 1 calc R U
H01L H 0.4672 0.0399 0.2468 0.058 Uiso 1 1 calc R U
H01M H 0.3971 -0.0588 0.2168 0.058 Uiso 1 1 calc R U
C44 C 0.3670(3) 0.2674(2) 0.07417(11) 0.0383(8) Uani 1 1 d . .
H01Q H 0.3882 0.3234 0.0500 0.057 Uiso 1 1 calc R U
H01R H 0.3007 0.2898 0.0881 0.057 Uiso 1 1 calc R U
H01S H 0.3513 0.2014 0.0525 0.057 Uiso 1 1 calc R U
C45 C 0.5014(2) 0.3557(2) 0.14878(11) 0.0327(7) Uani 1 1 d . .
H01A H 0.5335 0.3962 0.1212 0.049 Uiso 1 1 calc R U
H01B H 0.5575 0.3453 0.1830 0.049 Uiso 1 1 calc R U
H01C H 0.4385 0.3953 0.1581 0.049 Uiso 1 1 calc R U

loop_
_atom_site_aniso_label
_atom_site_aniso_U_11
_atom_site_aniso_U_22
_atom_site_aniso_U_33
_atom_site_aniso_U_23
_atom_site_aniso_U_13
_atom_site_aniso_U_12
C1 0.0166(13) 0.0121(12) 0.0125(12) -0.0024(10) 0.0048(10) -0.0007(11)
B1 0.0196(16) 0.0097(14) 0.0163(14) 0.0033(12) 0.0043(12) -0.0009(12)
N1 0.0222(12) 0.0127(11) 0.0128(10) 0.0021(9) 0.0077(9) 0.0035(9)
C2 0.0160(13) 0.0107(12) 0.0113(11) -0.0014(9) 0.0043(10) -0.0024(10)
N2 0.0222(12) 0.0128(11) 0.0135(10) -0.0008(8) 0.0085(9) -0.0025(9)
C3 0.0139(13) 0.0122(13) 0.0166(12) -0.0003(10) 0.0042(10) 0.0028(10)
C4 0.0176(13) 0.0147(13) 0.0118(12) -0.0012(10) 0.0044(10) -0.0021(11)
C6 0.0153(13) 0.0130(13) 0.0120(12) -0.0009(10) 0.0042(10) 0.0010(10)
C5 0.0188(14) 0.0144(13) 0.0103(12) 0.0011(10) 0.0035(10) 0.0021(11)
C7 0.0156(13) 0.0139(12) 0.0097(11) -0.0006(10) 0.0051(10) 0.0040(10)
C9 0.0250(15) 0.0147(13) 0.0132(12) 0.0016(10) 0.0090(11) 0.0002(11)
C8 0.0183(13) 0.0114(13) 0.0145(12) 0.0060(10) 0.0038(10) 0.0030(11)
C10 0.0295(16) 0.0182(14) 0.0141(12) 0.0005(11) 0.0046(11) -0.0046(12)
C11 0.0207(15) 0.0224(15) 0.0229(14) 0.0041(12) 0.0004(11) -0.0045(12)
C12 0.0179(14) 0.0286(16) 0.0305(15) -0.0025(12) 0.0079(12) 0.0017(12)
C13 0.0233(15) 0.0218(14) 0.0187(13) -0.0047(11) 0.0069(11) 0.0016(12)
C14 0.0195(14) 0.0109(12) 0.0156(12) 0.0006(10) 0.0074(10) 0.0034(11)
C15 0.0249(15) 0.0205(15) 0.0196(13) 0.0047(11) -0.0013(11) -0.0006(12)
C16 0.0233(16) 0.0244(16) 0.0332(16) 0.0056(12) -0.0035(12) -0.0072(13)
C17 0.0247(15) 0.0230(15) 0.0337(15) 0.0100(13) 0.0060(12) -0.0025(13)
C19 0.0202(14) 0.0137(13) 0.0171(13) -0.0002(10) 0.0040(11) -0.0005(11)
C18 0.0252(15) 0.0259(15) 0.0192(13) 0.0091(12) 0.0053(11) 0.0026(13)
C20 0.0170(14) 0.0171(13) 0.0118(12) 0.0017(10) 0.0058(10) -0.0010(11)
C21 0.0225(14) 0.0132(13) 0.0077(11) 0.0028(9) 0.0050(10) 0.0023(11)
C22 0.0207(14) 0.0187(14) 0.0188(13) 0.0024(11) 0.0065(11) -0.0013(12)
C23 0.0347(17) 0.0166(14) 0.0239(14) -0.0019(11) 0.0067(12) -0.0026(13)
C24 0.0389(18) 0.0150(14) 0.0237(14) 0.0013(11) 0.0073(12) 0.0074(13)
C25 0.0298(16) 0.0220(16) 0.0233(14) 0.0024(12) 0.0006(12) 0.0093(13)
C26 0.0239(15) 0.0200(14) 0.0178(13) -0.0004(11) -0.0002(11) -0.0005(12)
C27 0.0197(14) 0.0139(13) 0.0158(12) -0.0019(10) 0.0046(10) 0.0043(11)
C28 0.0321(16) 0.0287(16) 0.0154(13) -0.0007(12) 0.0056(12) -0.0002(13)
C29 0.0382(18) 0.047(2) 0.0158(14) -0.0051(13) 0.0041(12) 0.0080(16)
C30 0.0314(17) 0.043(2) 0.0247(16) -0.0191(14) -0.0045(13) 0.0106(15)
C31 0.0294(17) 0.0238(16) 0.0442(18) -0.0126(14) 0.0010(14) -0.0020(14)
C32 0.0273(16) 0.0200(15) 0.0224(14) -0.0005(11) 0.0030(12) 0.0003(12)
C33 0.0206(14) 0.0199(14) 0.0150(12) 0.0003(11) 0.0078(11) 0.0055(11)
C34 0.054(2) 0.047(2) 0.0322(17) 0.0145(15) 0.0316(15) 0.0252(17)
C35 0.0306(17) 0.050(2) 0.0339(16) -0.0216(15) 0.0147(14) -0.0041(15)
C36 0.0250(15) 0.0335(17) 0.0253(14) -0.0045(12) 0.0116(12) 0.0028(13)
C37 0.0243(15) 0.0128(13) 0.0207(13) -0.0048(11) 0.0087(11) -0.0008(11)
C38 0.0228(15) 0.0180(14) 0.0266(14) -0.0060(11) 0.0007(12) 0.0040(12)
C39 0.0313(17) 0.0315(17) 0.0336(16) -0.0113(13) 0.0186(13) 0.0004(13)
C40 0.0318(17) 0.0339(17) 0.0292(15) -0.0048(13) 0.0192(13) -0.0049(14)
C41 0.0300(15) 0.0181(14) 0.0178(13) 0.0026(11) 0.0143(11) 0.0004(12)
C42 0.0221(16) 0.0267(16) 0.0485(18) -0.0145(14) 0.0084(14) -0.0017(13)
C43 0.078(2) 0.0154(15) 0.0287(16) -0.0008(12) 0.0260(16) -0.0083(15)
C44 0.055(2) 0.0346(18) 0.0243(15) 0.0062(13) 0.0055(14) 0.0111(16)
C45 0.052(2) 0.0211(15) 0.0324(16) -0.0025(12) 0.0269(15) -0.0108(14)

loop_
_atom_type_symbol
_atom_type_description
_atom_type_scat_dispersion_real
_atom_type_scat_dispersion_imag
_atom_type_scat_source
C C 0.0033 0.0016 'International Tables Vol C Tables 4.2.6.8 and 6.1.1.4'
H H 0.0000 0.0000 'International Tables Vol C Tables 4.2.6.8 and 6.1.1.4'
B B 0.0013 0.0007 'International Tables Vol C Tables 4.2.6.8 and 6.1.1.4'
N N 0.0061 0.0033 'International Tables Vol C Tables 4.2.6.8 and 6.1.1.4'

loop_
_exptl_crystal_face_index_h
_exptl_crystal_face_index_k
_exptl_crystal_face_index_l
_exptl_crystal_face_perp_dist
-1.00 0.00 0.00 0.0810
1.00 0.00 0.00 0.1090
-1.00 1.00 1.00 0.1430
1.00 -1.00 -1.00 0.1240
0.00 1.00 1.00 0.1520
0.00 -1.00 -1.00 0.0830
-1.00 -1.00 -1.00 0.0360
1.00 1.00 1.00 0.1220
-1.00 -1.00 0.00 0.0480
0.00 0.00 -1.00 0.0480
0.00 0.00 1.00 0.0840
-1.00 -1.00 1.00 0.0580
1.00 1.00 -1.00 0.1120
0.00 -1.00 1.00 0.1050
0.00 1.00 -1.00 0.1410
-1.00 0.00 -1.00 0.0610
1.00 0.00 1.00 0.1160
-1.00 1.00 -1.00 0.1240
1.00 -1.00 1.00 0.1210

loop_
_geom_angle_atom_site_label_1
_geom_angle_atom_site_label_2
_geom_angle_atom_site_label_3
_geom_angle
N1 C1 C2 121.4(2)
N1 C1 C6 119.2(2)
C2 C1 C6 119.5(2)
N1 B1 N2 175.5(3)
B1 N1 C1 163.3(2)
C3 C2 C1 119.3(2)
C3 C2 C20 121.4(2)
C1 C2 C20 119.3(2)
B1 N2 C37 118.5(2)
B1 N2 C41 119.5(2)
C37 N2 C41 120.47(18)
C2 C3 C4 122.4(2)
C2 C3 H3 118.8
C4 C3 H3 118.8
C5 C4 C3 116.9(2)
C5 C4 C33 123.1(2)
C3 C4 C33 119.9(2)
C5 C6 C1 118.9(2)
C5 C6 C7 121.1(2)
C1 C6 C7 120.0(2)
C4 C5 C6 122.9(2)
C4 C5 H5 118.5
C6 C5 H5 118.5
C8 C7 C6 110.83(19)
C8 C7 C14 115.76(18)
C6 C7 C14 111.78(19)
C8 C7 H7 105.9
C6 C7 H7 105.9
C14 C7 H7 105.9
C10 C9 C8 120.6(2)
C10 C9 H9 119.7
C8 C9 H9 119.7
C13 C8 C9 117.5(2)
C13 C8 C7 120.1(2)
C9 C8 C7 122.3(2)
C9 C10 C11 121.1(2)
C9 C10 H10 119.4
C11 C10 H10 119.4
C12 C11 C10 119.1(2)
C12 C11 H11 120.4
C10 C11 H11 120.4
C11 C12 C13 120.0(2)
C11 C12 H12 120.0
C13 C12 H12 120.0
C12 C13 C8 121.6(2)
C12 C13 H13 119.2
C8 C13 H13 119.2
C15 C14 C19 117.7(2)
C15 C14 C7 118.2(2)
C19 C14 C7 124.1(2)
C16 C15 C14 121.7(2)
C16 C15 H15 119.1
C14 C15 H15 119.1
C15 C16 C17 119.9(2)
C15 C16 H16 120.1
C17 C16 H16 120.1
C18 C17 C16 119.5(2)
C18 C17 H17 120.3
C16 C17 H17 120.3
C18 C19 C14 120.5(2)
C18 C19 H19 119.8
C14 C19 H19 119.8
C17 C18 C19 120.8(2)
C17 C18 H18 119.6
C19 C18 H18 119.6
C27 C20 C21 110.76(19)
C27 C20 C2 114.31(19)
C21 C20 C2 111.78(19)
C27 C20 H20 106.5
C21 C20 H20 106.5
C2 C20 H20 106.5
C26 C21 C22 117.9(2)
C26 C21 C20 122.0(2)
C22 C21 C20 120.1(2)
C23 C22 C21 121.3(2)
C23 C22 H22 119.3
C21 C22 H22 119.3
C24 C23 C22 119.7(2)
C24 C23 H23 120.1
C22 C23 H23 120.1
C25 C24 C23 119.8(2)
C25 C24 H24 120.1
C23 C24 H24 120.1
C24 C25 C26 120.4(3)
C24 C25 H25 119.8
C26 C25 H25 119.8
C25 C26 C21 120.9(2)
C25 C26 H26 119.6
C21 C26 H26 119.6
C32 C27 C28 117.9(2)
C32 C27 C20 123.2(2)
C28 C27 C20 118.8(2)
C29 C28 C27 121.1(3)
C29 C28 H28 119.5
C27 C28 H28 119.5
C30 C29 C28 119.9(3)
C30 C29 H29 120.0
C28 C29 H29 120.0
C29 C30 C31 119.8(3)
C29 C30 H30 120.1
C31 C30 H30 120.1
C30 C31 C32 120.4(3)
C30 C31 H31 119.8
C32 C31 H31 119.8
C27 C32 C31 120.8(2)
C27 C32 H32 119.6
C31 C32 H32 119.6
C36 C33 C35 109.7(2)
C36 C33 C34 106.6(2)
C35 C33 C34 108.9(2)
C36 C33 C4 111.37(19)
C35 C33 C4 108.6(2)
C34 C33 C4 111.6(2)
C33 C34 H01N 109.5
C33 C34 H01O 109.5
H01N C34 H01O 109.5
C33 C34 H01P 109.5
H01N C34 H01P 109.5
H01O C34 H01P 109.5
C33 C35 H01T 109.5
C33 C35 H01U 109.5
H01T C35 H01U 109.5
C33 C35 H01V 109.5
H01T C35 H01V 109.5
H01U C35 H01V 109.5
C33 C36 H00D 109.5
C33 C36 H00E 109.5
H00D C36 H00E 109.5
C33 C36 H00J 109.5
H00D C36 H00J 109.5
H00E C36 H00J 109.5
N2 C37 C38 109.0(2)
N2 C37 C42 112.0(2)
C38 C37 C42 111.6(2)
N2 C37 C43 108.63(19)
C38 C37 C43 107.3(2)
C42 C37 C43 108.1(2)
C37 C38 C39 113.8(2)
C37 C38 H00A 108.8
C39 C38 H00A 108.8
C37 C38 H00C 108.8
C39 C38 H00C 108.8
H00A C38 H00C 107.7
C38 C39 C40 109.7(2)
C38 C39 H01F 109.7
C40 C39 H01F 109.7
C38 C39 H01G 109.7
C40 C39 H01G 109.7
H01F C39 H01G 108.2
C41 C40 C39 112.7(2)
C41 C40 H01D 109.0
C39 C40 H01D 109.0
C41 C40 H01E 109.0
C39 C40 H01E 109.0
H01D C40 H01E 107.8
N2 C41 C45 107.68(19)
N2 C41 C40 108.9(2)
C45 C41 C40 109.9(2)
N2 C41 C44 111.8(2)
C45 C41 C44 108.0(2)
C40 C41 C44 110.5(2)
C37 C42 H01H 109.5
C37 C42 H01I 109.5
H01H C42 H01I 109.5
C37 C42 H01J 109.5
H01H C42 H01J 109.5
H01I C42 H01J 109.5
C37 C43 H01K 109.5
C37 C43 H01L 109.5
H01K C43 H01L 109.5
C37 C43 H01M 109.5
H01K C43 H01M 109.5
H01L C43 H01M 109.5
C41 C44 H01Q 109.5
C41 C44 H01R 109.5
H01Q C44 H01R 109.5
C41 C44 H01S 109.5
H01Q C44 H01S 109.5
H01R C44 H01S 109.5
C41 C45 H01A 109.5
C41 C45 H01B 109.5
H01A C45 H01B 109.5
C41 C45 H01C 109.5
H01A C45 H01C 109.5
H01B C45 H01C 109.5

loop_
_geom_bond_atom_site_label_1
_geom_bond_atom_site_label_2
_geom_bond_distance
C1 N1 1.379(3)
C1 C2 1.401(3)
C1 C6 1.417(3)
B1 N1 1.252(3)
B1 N2 1.385(3)
C2 C3 1.390(3)
C2 C20 1.537(3)
N2 C37 1.492(3)
N2 C41 1.499(3)
C3 C4 1.405(3)
C3 H3 0.9500
C4 C5 1.383(3)
C4 C33 1.543(3)
C6 C5 1.390(3)
C6 C7 1.521(3)
C5 H5 0.9500
C7 C8 1.518(3)
C7 C14 1.525(3)
C7 H7 1.0000
C9 C10 1.376(3)
C9 C8 1.399(3)
C9 H9 0.9500
C8 C13 1.394(3)
C10 C11 1.383(3)
C10 H10 0.9500
C11 C12 1.379(4)
C11 H11 0.9500
C12 C13 1.384(3)
C12 H12 0.9500
C13 H13 0.9500
C14 C15 1.388(3)
C14 C19 1.396(3)
C15 C16 1.380(3)
C15 H15 0.9500
C16 C17 1.385(4)
C16 H16 0.9500
C17 C18 1.368(4)
C17 H17 0.9500
C19 C18 1.392(3)
C19 H19 0.9500
C18 H18 0.9500
C20 C27 1.525(3)
C20 C21 1.525(3)
C20 H20 1.0000
C21 C26 1.389(3)
C21 C22 1.390(3)
C22 C23 1.384(3)
C22 H22 0.9500
C23 C24 1.379(4)
C23 H23 0.9500
C24 C25 1.375(4)
C24 H24 0.9500
C25 C26 1.381(3)
C25 H25 0.9500
C26 H26 0.9500
C27 C32 1.383(3)
C27 C28 1.397(3)
C28 C29 1.390(4)
C28 H28 0.9500
C29 C30 1.369(4)
C29 H29 0.9500
C30 C31 1.378(4)
C30 H30 0.9500
C31 C32 1.389(4)
C31 H31 0.9500
C32 H32 0.9500
C33 C36 1.516(3)
C33 C35 1.523(4)
C33 C34 1.532(3)
C34 H01N 0.9800
C34 H01O 0.9800
C34 H01P 0.9800
C35 H01T 0.9800
C35 H01U 0.9800
C35 H01V 0.9800
C36 H00D 0.9800
C36 H00E 0.9800
C36 H00J 0.9800
C37 C38 1.522(3)
C37 C42 1.525(3)
C37 C43 1.527(3)
C38 C39 1.525(4)
C38 H00A 0.9900
C38 H00C 0.9900
C39 C40 1.525(4)
C39 H01F 0.9900
C39 H01G 0.9900
C40 C41 1.524(3)
C40 H01D 0.9900
C40 H01E 0.9900
C41 C45 1.513(3)
C41 C44 1.535(4)
C42 H01H 0.9800
C42 H01I 0.9800
C42 H01J 0.9800
C43 H01K 0.9800
C43 H01L 0.9800
C43 H01M 0.9800
C44 H01Q 0.9800
C44 H01R 0.9800
C44 H01S 0.9800
C45 H01A 0.9800
C45 H01B 0.9800
C45 H01C 0.9800

loop_
_geom_torsion_atom_site_label_1
_geom_torsion_atom_site_label_2
_geom_torsion_atom_site_label_3
_geom_torsion_atom_site_label_4
_geom_torsion
C2 C1 N1 B1 -75.2(8)
C6 C1 N1 B1 104.7(8)
N1 C1 C2 C3 179.7(2)
C6 C1 C2 C3 -0.2(3)
N1 C1 C2 C20 -2.1(3)
C6 C1 C2 C20 178.0(2)
C1 C2 C3 C4 -1.4(3)
C20 C2 C3 C4 -179.6(2)
C2 C3 C4 C5 1.4(3)
C2 C3 C4 C33 179.5(2)
N1 C1 C6 C5 -178.2(2)
C2 C1 C6 C5 1.8(3)
N1 C1 C6 C7 3.1(3)
C2 C1 C6 C7 -177.0(2)
C3 C4 C5 C6 0.2(3)
C33 C4 C5 C6 -177.8(2)
C1 C6 C5 C4 -1.8(3)
C7 C6 C5 C4 177.0(2)
C5 C6 C7 C8 -90.6(3)
C1 C6 C7 C8 88.1(2)
C5 C6 C7 C14 40.2(3)
C1 C6 C7 C14 -141.1(2)
C10 C9 C8 C13 -1.1(3)
C10 C9 C8 C7 -178.9(2)
C6 C7 C8 C13 -119.9(2)
C14 C7 C8 C13 111.5(2)
C6 C7 C8 C9 57.8(3)
C14 C7 C8 C9 -70.8(3)
C8 C9 C10 C11 1.0(4)
C9 C10 C11 C12 0.2(4)
C10 C11 C12 C13 -1.1(4)
C11 C12 C13 C8 1.0(4)
C9 C8 C13 C12 0.1(4)
C7 C8 C13 C12 177.9(2)
C8 C7 C14 C15 -166.7(2)
C6 C7 C14 C15 65.2(3)
C8 C7 C14 C19 12.2(3)
C6 C7 C14 C19 -116.0(2)
C19 C14 C15 C16 0.0(4)
C7 C14 C15 C16 179.0(2)
C14 C15 C16 C17 0.1(4)
C15 C16 C17 C18 -0.2(4)
C15 C14 C19 C18 0.0(4)
C7 C14 C19 C18 -178.8(2)
C16 C17 C18 C19 0.3(4)
C14 C19 C18 C17 -0.2(4)
C3 C2 C20 C27 -110.2(2)
C1 C2 C20 C27 71.6(3)
C3 C2 C20 C21 16.6(3)
C1 C2 C20 C21 -161.5(2)
C27 C20 C21 C26 33.6(3)
C2 C20 C21 C26 -95.1(3)
C27 C20 C21 C22 -148.6(2)
C2 C20 C21 C22 82.7(3)
C26 C21 C22 C23 1.1(3)
C20 C21 C22 C23 -176.8(2)
C21 C22 C23 C24 -0.9(4)
C22 C23 C24 C25 -0.1(4)
C23 C24 C25 C26 1.0(4)
C24 C25 C26 C21 -0.9(4)
C22 C21 C26 C25 -0.2(3)
C20 C21 C26 C25 177.6(2)
C21 C20 C27 C32 -119.7(3)
C2 C20 C27 C32 7.6(3)
C21 C20 C27 C28 57.8(3)
C2 C20 C27 C28 -174.8(2)
C32 C27 C28 C29 1.4(4)
C20 C27 C28 C29 -176.3(2)
C27 C28 C29 C30 -0.8(4)
C28 C29 C30 C31 0.0(4)
C29 C30 C31 C32 0.2(4)
C28 C27 C32 C31 -1.2(4)
C20 C27 C32 C31 176.4(2)
C30 C31 C32 C27 0.4(4)
C5 C4 C33 C36 -132.5(2)
C3 C4 C33 C36 49.7(3)
C5 C4 C33 C35 106.7(3)
C3 C4 C33 C35 -71.2(3)
C5 C4 C33 C34 -13.4(3)
C3 C4 C33 C34 168.7(2)
B1 N2 C37 C38 -147.0(2)
C41 N2 C37 C38 47.1(3)
B1 N2 C37 C42 88.9(3)
C41 N2 C37 C42 -77.0(3)
B1 N2 C37 C43 -30.3(3)
C41 N2 C37 C43 163.8(2)
N2 C37 C38 C39 -49.3(3)
C42 C37 C38 C39 74.9(3)
C43 C37 C38 C39 -166.8(2)
C37 C38 C39 C40 56.4(3)
C38 C39 C40 C41 -57.3(3)
B1 N2 C41 C45 26.7(3)
C37 N2 C41 C45 -167.5(2)
B1 N2 C41 C40 145.9(2)
C37 N2 C41 C40 -48.4(3)
B1 N2 C41 C44 -91.7(3)
C37 N2 C41 C44 74.1(3)
C39 C40 C41 N2 51.5(3)
C39 C40 C41 C45 169.2(2)
C39 C40 C41 C44 -71.7(3)
